data_4114348
loop_
_publ_author_name
'Colette Boskovic'
'Roland Bircher'
'Philip L. W. Tregenna-Piggott'
'Hans U. G\"udel'
'Carley Paulsen'
'Wolfgang Wernsdorfer'
'Anne-Laure Barra'
'Eugene Khatsko'
'Antonia Neels'
'Helen Stoeckli-Evans'

_publ_section_title
;
 Ferromagnetic and Antiferromagnetic Intermolecular Interactions in a New
 Family of Mn4 Complexes with an Energy Barrier to Magnetization Reversal
;
_journal_name_full 'Journal of the American Chemical Society'
_journal_page_first 14046
_journal_page_last 14058
_journal_paper_doi 10.1021/ja0367086
_journal_volume 125
_journal_year 2003
_chemical_formula_sum 'C36 H36 Cl4 Mn4 N4 O8'
_chemical_formula_weight 1014.25
_chemical_name_systematic
; 
 ? 
;
_space_group_IT_number 2
_symmetry_cell_setting triclinic
_symmetry_space_group_name_Hall '-P 1'
_symmetry_space_group_name_H-M 'P -1'
_atom_sites_solution_hydrogens geom
_atom_sites_solution_primary direct
_atom_sites_solution_secondary difmap
_audit_creation_method SHELXL-97
_cell_angle_alpha 97.201(14)
_cell_angle_beta 97.631(14)
_cell_angle_gamma 109.184(14)
_cell_formula_units_Z 2
_cell_length_a 9.9592(12)
_cell_length_b 12.7307(15)
_cell_length_c 17.002(2)
_cell_measurement_reflns_used 6940
_cell_measurement_temperature 153(2)
_cell_measurement_theta_max 25.08
_cell_measurement_theta_min 2.15
_cell_volume 1984.8(5)
_computing_cell_refinement 'CELL, Stoe & Cie Company, Germany'
_computing_data_collection 'EXPOSE, Stoe & Cie Company, Germany'
_computing_data_reduction 'INTEGRATE, Stoe & Cie Company, Germany'
_computing_molecular_graphics 'PLATON99 (Spek, 1990)'
_computing_publication_material 'SHELXL-97 (Sheldrick, 1997)'
_computing_structure_refinement 'SHELXL-97 (Sheldrick, 1997)'
_computing_structure_solution 'SHELXS-97 (Sheldrick, 1990)'
_diffrn_ambient_temperature 153(2)
_diffrn_detector_area_resol_mean 0.81\%A
_diffrn_measured_fraction_theta_full 0.929
_diffrn_measured_fraction_theta_max 0.929
_diffrn_measurement_device_type 'IPDS, Stoe & Cie Company, Germany'
_diffrn_measurement_method 'phi oscillation'
_diffrn_radiation_monochromator graphite
_diffrn_radiation_source 'fine-focus sealed tube'
_diffrn_radiation_type MoK\a
_diffrn_radiation_wavelength 0.71073
_diffrn_reflns_av_R_equivalents 0.1482
_diffrn_reflns_av_sigmaI/netI 0.2008
_diffrn_reflns_limit_h_max 12
_diffrn_reflns_limit_h_min -12
_diffrn_reflns_limit_k_max 15
_diffrn_reflns_limit_k_min -15
_diffrn_reflns_limit_l_max 20
_diffrn_reflns_limit_l_min -20
_diffrn_reflns_number 14094
_diffrn_reflns_theta_full 25.88
_diffrn_reflns_theta_max 25.88
_diffrn_reflns_theta_min 2.20
_diffrn_standards_decay_% 0
_diffrn_standards_interval_time 0
_diffrn_standards_number 0
_exptl_absorpt_coefficient_mu 1.569
_exptl_absorpt_correction_T_max 0.697
_exptl_absorpt_correction_T_min 0.236
_exptl_absorpt_correction_type empirical
_exptl_absorpt_process_details 'PLATON99 (Spek, 1990)'
_exptl_crystal_colour black
_exptl_crystal_density_diffrn 1.697
_exptl_crystal_density_meas ?
_exptl_crystal_description rod
_exptl_crystal_F_000 1024
_exptl_crystal_size_max 0.40
_exptl_crystal_size_mid 0.20
_exptl_crystal_size_min 0.20
_refine_diff_density_max 0.775
_refine_diff_density_min -0.985
_refine_diff_density_rms 0.185
_refine_ls_extinction_method none
_refine_ls_goodness_of_fit_ref 0.893
_refine_ls_hydrogen_treatment constr
_refine_ls_matrix_type full
_refine_ls_number_parameters 505
_refine_ls_number_reflns 7172
_refine_ls_number_restraints 0
_refine_ls_restrained_S_all 0.893
_refine_ls_R_factor_all 0.1358
_refine_ls_R_factor_gt 0.0844
_refine_ls_shift/su_max <0.001
_refine_ls_shift/su_mean <0.001
_refine_ls_structure_factor_coef Fsqd
_refine_ls_weighting_details 'calc w=1/[\s^2^(Fo^2^)+(0.1193P)^2^] where P=(Fo^2^+2Fc^2^)/3'
_refine_ls_weighting_scheme calc
_refine_ls_wR_factor_gt 0.2106
_refine_ls_wR_factor_ref 0.2323
_reflns_number_gt 3764
_reflns_number_total 7172
_reflns_threshold_expression >2sigma(I)
_cod_data_source_file ja0367086si20030616_010306.cif
_cod_data_source_block cpd1
_cod_depositor_comments
;
The following automatic conversions were performed:

'_exptl_crystal_density_meas' value 'none' was changed to '?' - the
value is perceived as not measured.

Automatic conversion script
Id: cif_fix_values 3008 2015-01-20 13:52:24Z robertas 
;
_cod_original_cell_volume 1984.8(4)
_cod_database_code 4114348

loop_
_symmetry_equiv_pos_as_xyz
'x, y, z'
'-x, -y, -z'

loop_
_atom_site_label
_atom_site_type_symbol
_atom_site_fract_x
_atom_site_fract_y
_atom_site_fract_z
_atom_site_U_iso_or_equiv
_atom_site_adp_type
_atom_site_occupancy
_atom_site_symmetry_multiplicity
_atom_site_calc_flag
_atom_site_refinement_flags
Mn1 Mn 0.33463(15) 0.17046(12) 0.11001(8) 0.0285(4) Uani 1 1 d .
Mn2 Mn 0.37616(15) 0.13566(12) 0.29939(8) 0.0291(4) Uani 1 1 d .
Mn3 Mn 0.21733(15) 0.31891(11) 0.34602(8) 0.0284(4) Uani 1 1 d .
Mn4 Mn 0.18444(15) 0.35733(11) 0.15759(8) 0.0289(4) Uani 1 1 d .
Cl1 Cl 0.2534(3) -0.01805(19) 0.16169(13) 0.0340(6) Uani 1 1 d .
Cl2 Cl 0.4669(3) 0.3062(2) 0.41365(13) 0.0367(6) Uani 1 1 d .
Cl3 Cl -0.0136(2) 0.3069(2) 0.25702(13) 0.0327(6) Uani 1 1 d .
Cl4 Cl 0.3949(3) 0.3778(2) 0.08469(14) 0.0360(6) Uani 1 1 d .
O1 O 0.2461(7) 0.1047(5) 0.0033(4) 0.0352(16) Uani 1 1 d .
O2 O 0.4479(6) 0.2246(5) 0.2195(3) 0.0299(15) Uani 1 1 d .
O3 O 0.5418(7) 0.1027(6) 0.3209(4) 0.0381(17) Uani 1 1 d .
O4 O 0.2005(6) 0.1670(5) 0.2957(3) 0.0266(14) Uani 1 1 d .
O5 O 0.1243(7) 0.2669(5) 0.4291(4) 0.0320(15) Uani 1 1 d .
O6 O 0.3093(7) 0.3872(5) 0.2627(3) 0.0297(15) Uani 1 1 d .
O7 O 0.1914(7) 0.5056(5) 0.1639(4) 0.0384(17) Uani 1 1 d .
O8 O 0.1634(6) 0.1977(5) 0.1357(3) 0.0252(14) Uani 1 1 d .
N1 N 0.5202(8) 0.1628(7) 0.0841(4) 0.0324(19) Uani 1 1 d .
N2 N 0.2744(8) 0.0162(6) 0.3585(4) 0.0306(19) Uani 1 1 d .
N3 N 0.2716(8) 0.4786(6) 0.3977(4) 0.0291(18) Uani 1 1 d .
N4 N 0.0176(9) 0.3087(6) 0.0664(4) 0.0308(19) Uani 1 1 d .
C1 C 0.3072(10) 0.1258(7) -0.0607(5) 0.029(2) Uani 1 1 d .
C2 C 0.2223(10) 0.1227(7) -0.1348(5) 0.030(2) Uani 1 1 d .
H2A H 0.1207 0.1027 -0.1383 0.035 Uiso 1 1 calc R
C3 C 0.2801(12) 0.1475(8) -0.2020(6) 0.039(3) Uani 1 1 d .
H3A H 0.2202 0.1490 -0.2499 0.047 Uiso 1 1 calc R
C4 C 0.4270(13) 0.1703(8) -0.1993(6) 0.042(3) Uani 1 1 d .
H4A H 0.4670 0.1857 -0.2461 0.050 Uiso 1 1 calc R
C5 C 0.5134(12) 0.1709(8) -0.1313(6) 0.041(3) Uani 1 1 d .
H5A H 0.6135 0.1863 -0.1311 0.050 Uiso 1 1 calc R
C6 C 0.4584(10) 0.1488(8) -0.0591(5) 0.033(2) Uani 1 1 d .
C7 C 0.5544(10) 0.1578(8) 0.0128(5) 0.031(2) Uani 1 1 d .
H7A H 0.6496 0.1603 0.0087 0.037 Uiso 1 1 calc R
C8 C 0.6295(10) 0.1827(9) 0.1565(5) 0.036(2) Uani 1 1 d .
H8A H 0.7283 0.2140 0.1448 0.043 Uiso 1 1 calc R
H8B H 0.6189 0.1115 0.1770 0.043 Uiso 1 1 calc R
C9 C 0.6013(10) 0.2674(9) 0.2177(5) 0.035(2) Uani 1 1 d .
H9B H 0.6585 0.2751 0.2717 0.043 Uiso 1 1 calc R
H9A H 0.6287 0.3425 0.2014 0.043 Uiso 1 1 calc R
C10 C 0.5781(11) 0.0310(8) 0.3629(5) 0.033(2) Uani 1 1 d .
C11 C 0.7193(11) 0.0343(9) 0.3745(6) 0.037(2) Uani 1 1 d .
H11A H 0.7922 0.0904 0.3566 0.044 Uiso 1 1 calc R
C12 C 0.7520(11) -0.0457(9) 0.4126(5) 0.036(2) Uani 1 1 d .
H12A H 0.8492 -0.0434 0.4201 0.043 Uiso 1 1 calc R
C13 C 0.6518(11) -0.1292(8) 0.4407(5) 0.030(2) Uani 1 1 d .
H13A H 0.6784 -0.1848 0.4645 0.036 Uiso 1 1 calc R
C14 C 0.5115(11) -0.1295(8) 0.4333(5) 0.032(2) Uani 1 1 d .
H14A H 0.4417 -0.1836 0.4545 0.038 Uiso 1 1 calc R
C15 C 0.4720(10) -0.0502(8) 0.3944(5) 0.030(2) Uani 1 1 d .
C16 C 0.3272(10) -0.0507(8) 0.3919(5) 0.029(2) Uani 1 1 d .
H16A H 0.2651 -0.1049 0.4169 0.035 Uiso 1 1 calc R
C17 C 0.1256(10) 0.0128(8) 0.3640(5) 0.032(2) Uani 1 1 d .
H17A H 0.1246 0.0534 0.4174 0.039 Uiso 1 1 calc R
H17B H 0.0594 -0.0665 0.3571 0.039 Uiso 1 1 calc R
C18 C 0.0781(9) 0.0684(7) 0.2985(5) 0.027(2) Uani 1 1 d .
H18B H 0.0475 0.0158 0.2461 0.032 Uiso 1 1 calc R
H18A H -0.0044 0.0908 0.3103 0.032 Uiso 1 1 calc R
C19 C 0.1067(10) 0.3243(8) 0.4959(5) 0.030(2) Uani 1 1 d .
C20 C 0.0338(11) 0.2632(8) 0.5489(6) 0.039(2) Uani 1 1 d .
H20A H -0.0029 0.1829 0.5361 0.046 Uiso 1 1 calc R
C21 C 0.0136(12) 0.3165(9) 0.6196(6) 0.046(3) Uani 1 1 d .
H21A H -0.0373 0.2726 0.6547 0.055 Uiso 1 1 calc R
C22 C 0.0662(14) 0.4329(9) 0.6402(5) 0.051(3) Uani 1 1 d .
H22A H 0.0547 0.4696 0.6897 0.062 Uiso 1 1 calc R
C23 C 0.1354(11) 0.4944(8) 0.5875(5) 0.037(2) Uani 1 1 d .
H23A H 0.1689 0.5746 0.6000 0.045 Uiso 1 1 calc R
C24 C 0.1579(11) 0.4413(7) 0.5152(5) 0.033(2) Uani 1 1 d .
C25 C 0.2378(11) 0.5149(9) 0.4658(5) 0.038(2) Uani 1 1 d .
H25A H 0.2678 0.5942 0.4836 0.045 Uiso 1 1 calc R
C26 C 0.3487(12) 0.5603(8) 0.3502(5) 0.040(3) Uani 1 1 d .
H26A H 0.4241 0.6265 0.3861 0.048 Uiso 1 1 calc R
H26B H 0.2805 0.5868 0.3176 0.048 Uiso 1 1 calc R
C27 C 0.4161(10) 0.4971(8) 0.2964(6) 0.036(2) Uani 1 1 d .
H27B H 0.4469 0.5388 0.2526 0.043 Uiso 1 1 calc R
H27A H 0.5022 0.4892 0.3279 0.043 Uiso 1 1 calc R
C28 C 0.0814(10) 0.5411(7) 0.1460(5) 0.027(2) Uani 1 1 d .
C29 C 0.0953(12) 0.6507(8) 0.1782(6) 0.038(2) Uani 1 1 d .
H29A H 0.1824 0.6988 0.2131 0.045 Uiso 1 1 calc R
C30 C -0.0150(12) 0.6899(9) 0.1603(5) 0.038(2) Uani 1 1 d .
H30A H -0.0018 0.7655 0.1829 0.045 Uiso 1 1 calc R
C31 C -0.1486(13) 0.6229(10) 0.1092(7) 0.049(3) Uani 1 1 d .
H31A H -0.2262 0.6502 0.0995 0.058 Uiso 1 1 calc R
C32 C -0.1595(12) 0.5173(9) 0.0748(6) 0.038(2) Uani 1 1 d .
H32A H -0.2454 0.4713 0.0381 0.046 Uiso 1 1 calc R
C33 C -0.0494(10) 0.4744(7) 0.0915(5) 0.030(2) Uani 1 1 d .
C34 C -0.0659(11) 0.3640(8) 0.0500(5) 0.035(2) Uani 1 1 d .
H34A H -0.1458 0.3291 0.0066 0.042 Uiso 1 1 calc R
C35 C -0.0107(10) 0.1924(7) 0.0234(5) 0.032(2) Uani 1 1 d .
H35A H 0.0527 0.1933 -0.0169 0.038 Uiso 1 1 calc R
H35B H -0.1129 0.1566 -0.0043 0.038 Uiso 1 1 calc R
C36 C 0.0229(9) 0.1305(7) 0.0892(5) 0.030(2) Uani 1 1 d .
H36A H -0.0508 0.1194 0.1241 0.036 Uiso 1 1 calc R
H36B H 0.0226 0.0553 0.0653 0.036 Uiso 1 1 calc R

loop_
_atom_site_aniso_label
_atom_site_aniso_U_11
_atom_site_aniso_U_22
_atom_site_aniso_U_33
_atom_site_aniso_U_23
_atom_site_aniso_U_13
_atom_site_aniso_U_12
Mn1 0.0253(7) 0.0344(8) 0.0259(7) 0.0024(6) 0.0006(5) 0.0132(6)
Mn2 0.0246(7) 0.0324(8) 0.0321(7) 0.0068(6) 0.0038(6) 0.0127(6)
Mn3 0.0297(8) 0.0263(7) 0.0267(7) 0.0008(5) 0.0033(6) 0.0087(6)
Mn4 0.0305(8) 0.0252(7) 0.0288(7) 0.0009(5) -0.0012(6) 0.0110(6)
Cl1 0.0379(13) 0.0308(12) 0.0342(11) 0.0020(9) 0.0050(10) 0.0155(10)
Cl2 0.0324(12) 0.0370(13) 0.0331(11) 0.0022(9) -0.0046(9) 0.0077(11)
Cl3 0.0279(12) 0.0363(12) 0.0336(11) 0.0007(9) 0.0018(9) 0.0143(10)
Cl4 0.0333(12) 0.0385(13) 0.0363(12) 0.0069(10) 0.0076(9) 0.0123(11)
O1 0.034(4) 0.037(4) 0.032(3) 0.006(3) 0.006(3) 0.008(3)
O2 0.023(3) 0.032(3) 0.030(3) 0.006(3) 0.002(2) 0.004(3)
O3 0.036(4) 0.051(4) 0.036(4) 0.015(3) 0.014(3) 0.021(3)
O4 0.020(3) 0.028(3) 0.029(3) 0.006(2) 0.003(2) 0.006(3)
O5 0.033(4) 0.034(3) 0.029(3) 0.002(3) 0.004(3) 0.013(3)
O6 0.030(3) 0.025(3) 0.029(3) -0.004(2) -0.002(3) 0.010(3)
O7 0.034(4) 0.035(4) 0.045(4) 0.005(3) 0.008(3) 0.011(3)
O8 0.021(3) 0.032(3) 0.023(3) 0.008(2) -0.003(2) 0.011(3)
N1 0.030(4) 0.037(4) 0.031(4) 0.009(3) 0.002(3) 0.012(4)
N2 0.029(4) 0.031(4) 0.027(4) -0.002(3) 0.002(3) 0.009(4)
N3 0.034(4) 0.021(4) 0.030(4) 0.005(3) -0.001(3) 0.007(3)
N4 0.032(4) 0.021(4) 0.029(4) -0.005(3) -0.004(3) 0.004(4)
C1 0.031(5) 0.029(5) 0.025(4) -0.001(4) 0.006(4) 0.011(4)
C2 0.029(5) 0.023(4) 0.032(5) 0.001(4) -0.003(4) 0.007(4)
C3 0.055(7) 0.026(5) 0.038(5) 0.001(4) 0.001(5) 0.021(5)
C4 0.058(7) 0.035(5) 0.032(5) 0.005(4) 0.015(5) 0.013(5)
C5 0.048(6) 0.040(6) 0.035(5) 0.003(4) 0.013(5) 0.013(5)
C6 0.027(5) 0.038(5) 0.035(5) 0.001(4) -0.002(4) 0.020(4)
C7 0.033(5) 0.034(5) 0.034(5) 0.006(4) 0.014(4) 0.020(4)
C8 0.030(5) 0.052(6) 0.025(4) 0.006(4) -0.003(4) 0.017(5)
C9 0.022(5) 0.047(6) 0.031(5) 0.005(4) -0.007(4) 0.009(5)
C10 0.035(5) 0.041(5) 0.022(4) 0.004(4) 0.002(4) 0.012(5)
C11 0.038(6) 0.044(6) 0.034(5) 0.009(4) 0.010(4) 0.020(5)
C12 0.037(6) 0.056(6) 0.024(4) 0.000(4) 0.004(4) 0.031(5)
C13 0.046(6) 0.032(5) 0.021(4) 0.005(4) 0.004(4) 0.025(5)
C14 0.038(6) 0.027(5) 0.029(4) 0.007(4) -0.001(4) 0.012(4)
C15 0.032(5) 0.030(5) 0.028(4) 0.003(4) 0.004(4) 0.012(4)
C16 0.027(5) 0.021(4) 0.035(5) -0.003(4) -0.001(4) 0.007(4)
C17 0.029(5) 0.031(5) 0.033(5) 0.001(4) 0.001(4) 0.009(4)
C18 0.018(4) 0.025(4) 0.036(5) 0.007(4) -0.002(4) 0.009(4)
C19 0.035(5) 0.029(5) 0.027(4) 0.001(4) 0.009(4) 0.012(4)
C20 0.045(6) 0.030(5) 0.038(5) 0.005(4) 0.004(4) 0.012(5)
C21 0.061(7) 0.042(6) 0.036(5) 0.010(4) 0.025(5) 0.013(5)
C22 0.091(9) 0.040(6) 0.020(5) -0.002(4) 0.017(5) 0.020(6)
C23 0.040(6) 0.033(5) 0.031(5) -0.002(4) 0.003(4) 0.008(5)
C24 0.035(5) 0.023(5) 0.032(5) 0.005(4) -0.004(4) 0.002(4)
C25 0.035(5) 0.042(6) 0.028(5) -0.002(4) -0.004(4) 0.010(5)
C26 0.053(7) 0.027(5) 0.027(5) 0.000(4) 0.001(4) 0.004(5)
C27 0.022(5) 0.030(5) 0.040(5) 0.002(4) -0.005(4) -0.005(4)
C28 0.029(5) 0.026(5) 0.029(4) 0.012(4) 0.009(4) 0.010(4)
C29 0.056(7) 0.035(5) 0.034(5) 0.012(4) 0.014(5) 0.027(5)
C30 0.050(6) 0.039(5) 0.032(5) 0.008(4) 0.003(4) 0.027(5)
C31 0.056(7) 0.049(7) 0.053(7) 0.015(5) 0.009(5) 0.033(6)
C32 0.045(6) 0.044(6) 0.033(5) 0.013(4) 0.003(4) 0.025(5)
C33 0.029(5) 0.025(5) 0.035(5) 0.009(4) -0.002(4) 0.011(4)
C34 0.033(5) 0.040(6) 0.027(5) 0.005(4) 0.006(4) 0.007(5)
C35 0.027(5) 0.027(5) 0.034(5) -0.008(4) -0.007(4) 0.008(4)
C36 0.020(4) 0.027(5) 0.033(5) -0.008(4) 0.003(4) 0.001(4)

loop_
_atom_type_symbol
_atom_type_description
_atom_type_scat_dispersion_real
_atom_type_scat_dispersion_imag
_atom_type_scat_source
C C 0.0033 0.0016 'International Tables Vol C Tables 4.2.6.8 and 6.1.1.4'
H H 0.0000 0.0000 'International Tables Vol C Tables 4.2.6.8 and 6.1.1.4'
Cl Cl 0.1484 0.1585 'International Tables Vol C Tables 4.2.6.8 and 6.1.1.4'
Mn Mn 0.3368 0.7283 'International Tables Vol C Tables 4.2.6.8 and 6.1.1.4'
N N 0.0061 0.0033 'International Tables Vol C Tables 4.2.6.8 and 6.1.1.4'
O O 0.0106 0.0060 'International Tables Vol C Tables 4.2.6.8 and 6.1.1.4'

loop_
_geom_angle_atom_site_label_1
_geom_angle_atom_site_label_2
_geom_angle_atom_site_label_3
_geom_angle
O1 Mn1 O8 92.9(3)
O1 Mn1 O2 170.5(3)
O8 Mn1 O2 95.7(2)
O1 Mn1 N1 89.1(3)
O8 Mn1 N1 173.0(3)
O2 Mn1 N1 82.8(3)
O1 Mn1 Cl1 94.0(2)
O8 Mn1 Cl1 89.80(19)
O2 Mn1 Cl1 82.07(19)
N1 Mn1 Cl1 96.8(2)
O1 Mn1 Cl4 94.5(2)
O8 Mn1 Cl4 80.28(19)
O2 Mn1 Cl4 90.9(2)
N1 Mn1 Cl4 92.9(2)
Cl1 Mn1 Cl4 167.26(9)
O3 Mn2 O4 170.1(3)
O3 Mn2 O2 92.7(3)
O4 Mn2 O2 96.0(3)
O3 Mn2 N2 90.5(3)
O4 Mn2 N2 82.1(3)
O2 Mn2 N2 166.2(3)
O3 Mn2 Cl2 92.8(2)
O4 Mn2 Cl2 82.08(18)
O2 Mn2 Cl2 93.61(18)
N2 Mn2 Cl2 99.6(2)
O3 Mn2 Cl1 97.2(2)
O4 Mn2 Cl1 89.03(18)
O2 Mn2 Cl1 78.92(17)
N2 Mn2 Cl1 87.4(2)
Cl2 Mn2 Cl1 167.76(10)
O5 Mn3 O6 173.9(3)
O5 Mn3 O4 93.2(3)
O6 Mn3 O4 92.6(2)
O5 Mn3 N3 92.3(3)
O6 Mn3 N3 82.3(3)
O4 Mn3 N3 169.8(3)
O5 Mn3 Cl3 93.7(2)
O6 Mn3 Cl3 84.2(2)
O4 Mn3 Cl3 92.00(19)
N3 Mn3 Cl3 96.2(2)
O5 Mn3 Cl2 93.2(2)
O6 Mn3 Cl2 89.8(2)
O4 Mn3 Cl2 78.33(19)
N3 Mn3 Cl2 92.8(2)
Cl3 Mn3 Cl2 168.38(9)
O7 Mn4 O6 93.9(3)
O7 Mn4 O8 172.2(3)
O6 Mn4 O8 93.9(2)
O7 Mn4 N4 89.9(3)
O6 Mn4 N4 165.1(3)
O8 Mn4 N4 82.9(3)
O7 Mn4 Cl4 96.5(2)
O6 Mn4 Cl4 92.0(2)
O8 Mn4 Cl4 82.17(19)
N4 Mn4 Cl4 102.0(2)
O7 Mn4 Cl3 93.5(2)
O6 Mn4 Cl3 78.28(19)
O8 Mn4 Cl3 89.16(18)
N4 Mn4 Cl3 87.1(2)
Cl4 Mn4 Cl3 166.52(10)
Mn1 Cl1 Mn2 77.18(7)
Mn2 Cl2 Mn3 78.51(7)
Mn3 Cl3 Mn4 77.28(8)
Mn4 Cl4 Mn1 79.07(8)
C1 O1 Mn1 125.0(5)
C9 O2 Mn2 120.6(6)
C9 O2 Mn1 110.6(5)
Mn2 O2 Mn1 115.7(3)
C10 O3 Mn2 133.6(6)
C18 O4 Mn2 112.5(5)
C18 O4 Mn3 121.7(5)
Mn2 O4 Mn3 116.8(3)
C19 O5 Mn3 130.2(6)
C27 O6 Mn3 110.5(5)
C27 O6 Mn4 121.9(6)
Mn3 O6 Mn4 115.8(3)
C28 O7 Mn4 127.4(5)
C36 O8 Mn1 120.3(5)
C36 O8 Mn4 110.9(5)
Mn1 O8 Mn4 114.4(3)
C7 N1 C8 120.8(8)
C7 N1 Mn1 126.0(7)
C8 N1 Mn1 112.5(6)
C16 N2 C17 120.8(8)
C16 N2 Mn2 126.5(7)
C17 N2 Mn2 112.6(6)
C25 N3 C26 120.1(8)
C25 N3 Mn3 125.9(7)
C26 N3 Mn3 113.9(5)
C34 N4 C35 122.5(8)
C34 N4 Mn4 125.5(6)
C35 N4 Mn4 111.6(6)
O1 C1 C2 120.2(8)
O1 C1 C6 122.8(8)
C2 C1 C6 117.0(8)
C3 C2 C1 122.8(9)
C3 C2 H2A 118.6
C1 C2 H2A 118.6
C2 C3 C4 119.3(10)
C2 C3 H3A 120.3
C4 C3 H3A 120.3
C5 C4 C3 120.9(10)
C5 C4 H4A 119.6
C3 C4 H4A 119.6
C4 C5 C6 121.7(10)
C4 C5 H5A 119.2
C6 C5 H5A 119.2
C7 C6 C5 120.0(9)
C7 C6 C1 121.7(9)
C5 C6 C1 118.2(9)
N1 C7 C6 124.0(9)
N1 C7 H7A 118.0
C6 C7 H7A 118.0
N1 C8 C9 105.0(8)
N1 C8 H8A 110.7
C9 C8 H8A 110.7
N1 C8 H8B 110.7
C9 C8 H8B 110.7
H8A C8 H8B 108.8
O2 C9 C8 106.9(7)
O2 C9 H9B 110.3
C8 C9 H9B 110.3
O2 C9 H9A 110.3
C8 C9 H9A 110.3
H9B C9 H9A 108.6
O3 C10 C11 119.3(9)
O3 C10 C15 120.8(9)
C11 C10 C15 119.8(10)
C12 C11 C10 118.4(10)
C12 C11 H11A 120.8
C10 C11 H11A 120.8
C11 C12 C13 123.9(10)
C11 C12 H12A 118.1
C13 C12 H12A 118.1
C12 C13 C14 118.1(9)
C12 C13 H13A 120.9
C14 C13 H13A 120.9
C13 C14 C15 120.3(9)
C13 C14 H14A 119.9
C15 C14 H14A 119.9
C14 C15 C10 119.3(9)
C14 C15 C16 117.9(9)
C10 C15 C16 122.7(9)
N2 C16 C15 125.5(9)
N2 C16 H16A 117.3
C15 C16 H16A 117.3
N2 C17 C18 107.8(8)
N2 C17 H17A 110.2
C18 C17 H17A 110.2
N2 C17 H17B 110.2
C18 C17 H17B 110.2
H17A C17 H17B 108.5
O4 C18 C17 107.0(7)
O4 C18 H18B 110.3
C17 C18 H18B 110.3
O4 C18 H18A 110.3
C17 C18 H18A 110.3
H18B C18 H18A 108.6
O5 C19 C20 118.0(8)
O5 C19 C24 123.6(8)
C20 C19 C24 118.3(8)
C21 C20 C19 121.3(9)
C21 C20 H20A 119.3
C19 C20 H20A 119.3
C20 C21 C22 120.8(9)
C20 C21 H21A 119.6
C22 C21 H21A 119.6
C23 C22 C21 118.4(9)
C23 C22 H22A 120.8
C21 C22 H22A 120.8
C22 C23 C24 121.5(9)
C22 C23 H23A 119.3
C24 C23 H23A 119.3
C19 C24 C23 119.5(9)
C19 C24 C25 123.8(9)
C23 C24 C25 116.7(8)
N3 C25 C24 124.2(9)
N3 C25 H25A 117.9
C24 C25 H25A 117.9
N3 C26 C27 105.6(8)
N3 C26 H26A 110.6
C27 C26 H26A 110.6
N3 C26 H26B 110.6
C27 C26 H26B 110.6
H26A C26 H26B 108.8
O6 C27 C26 107.8(7)
O6 C27 H27B 110.1
C26 C27 H27B 110.1
O6 C27 H27A 110.1
C26 C27 H27A 110.1
H27B C27 H27A 108.5
O7 C28 C29 119.2(8)
O7 C28 C33 123.5(8)
C29 C28 C33 117.2(10)
C30 C29 C28 120.5(10)
C30 C29 H29A 119.7
C28 C29 H29A 119.7
C29 C30 C31 123.0(10)
C29 C30 H30A 118.5
C31 C30 H30A 118.5
C32 C31 C30 116.3(11)
C32 C31 H31A 121.9
C30 C31 H31A 121.9
C31 C32 C33 122.4(10)
C31 C32 H32A 118.8
C33 C32 H32A 118.8
C32 C33 C28 120.5(9)
C32 C33 C34 119.2(9)
C28 C33 C34 120.3(9)
N4 C34 C33 125.6(9)
N4 C34 H34A 117.2
C33 C34 H34A 117.2
N4 C35 C36 104.4(7)
N4 C35 H35A 110.9
C36 C35 H35A 110.9
N4 C35 H35B 110.9
C36 C35 H35B 110.9
H35A C35 H35B 108.9
O8 C36 C35 107.7(7)
O8 C36 H36A 110.2
C35 C36 H36A 110.2
O8 C36 H36B 110.2
C35 C36 H36B 110.2
H36A C36 H36B 108.5

loop_
_geom_bond_atom_site_label_1
_geom_bond_atom_site_label_2
_geom_bond_distance
Mn1 O1 1.866(6)
Mn1 O8 1.941(6)
Mn1 O2 1.955(6)
Mn1 N1 1.986(8)
Mn1 Cl1 2.574(3)
Mn1 Cl4 2.613(3)
Mn2 O3 1.834(7)
Mn2 O4 1.913(6)
Mn2 O2 1.937(6)
Mn2 N2 1.998(8)
Mn2 Cl2 2.548(3)
Mn2 Cl1 2.706(3)
Mn3 O5 1.863(6)
Mn3 O6 1.932(6)
Mn3 O4 1.959(6)
Mn3 N3 1.976(7)
Mn3 Cl3 2.528(3)
Mn3 Cl2 2.661(3)
Mn4 O7 1.855(7)
Mn4 O6 1.953(6)
Mn4 O8 1.955(6)
Mn4 N4 1.987(8)
Mn4 Cl4 2.532(3)
Mn4 Cl3 2.736(3)
O1 C1 1.329(10)
O2 C9 1.449(11)
O3 C10 1.337(12)
O4 C18 1.445(10)
O5 C19 1.334(10)
O6 C27 1.441(9)
O7 C28 1.329(12)
O8 C36 1.437(9)
N1 C7 1.302(11)
N1 C8 1.466(11)
N2 C16 1.289(13)
N2 C17 1.483(12)
N3 C25 1.318(12)
N3 C26 1.474(12)
N4 C34 1.279(13)
N4 C35 1.485(11)
C1 C2 1.410(13)
C1 C6 1.432(13)
C2 C3 1.373(14)
C2 H2A 0.9500
C3 C4 1.388(15)
C3 H3A 0.9500
C4 C5 1.345(15)
C4 H4A 0.9500
C5 C6 1.431(14)
C5 H5A 0.9500
C6 C7 1.415(13)
C7 H7A 0.9500
C8 C9 1.523(14)
C8 H8A 0.9900
C8 H8B 0.9900
C9 H9B 0.9900
C9 H9A 0.9900
C10 C11 1.380(14)
C10 C15 1.430(13)
C11 C12 1.374(15)
C11 H11A 0.9500
C12 C13 1.383(14)
C12 H12A 0.9500
C13 C14 1.385(14)
C13 H13A 0.9500
C14 C15 1.403(14)
C14 H14A 0.9500
C15 C16 1.434(13)
C16 H16A 0.9500
C17 C18 1.497(13)
C17 H17A 0.9900
C17 H17B 0.9900
C18 H18B 0.9900
C18 H18A 0.9900
C19 C20 1.386(13)
C19 C24 1.387(12)
C20 C21 1.378(13)
C20 H20A 0.9500
C21 C22 1.380(14)
C21 H21A 0.9500
C22 C23 1.369(14)
C22 H22A 0.9500
C23 C24 1.407(13)
C23 H23A 0.9500
C24 C25 1.450(14)
C25 H25A 0.9500
C26 C27 1.506(14)
C26 H26A 0.9900
C26 H26B 0.9900
C27 H27B 0.9900
C27 H27A 0.9900
C28 C29 1.389(13)
C28 C33 1.426(12)
C29 C30 1.363(15)
C29 H29A 0.9500
C30 C31 1.419(15)
C30 H30A 0.9500
C31 C32 1.360(15)
C31 H31A 0.9500
C32 C33 1.389(15)
C32 H32A 0.9500
C33 C34 1.438(13)
C34 H34A 0.9500
C35 C36 1.511(14)
C35 H35A 0.9900
C35 H35B 0.9900
C36 H36A 0.9900
C36 H36B 0.9900

loop_
_geom_torsion_atom_site_label_1
_geom_torsion_atom_site_label_2
_geom_torsion_atom_site_label_3
_geom_torsion_atom_site_label_4
_geom_torsion
O1 Mn1 Cl1 Mn2 -173.6(2)
O8 Mn1 Cl1 Mn2 -80.68(16)
O2 Mn1 Cl1 Mn2 15.1(2)
N1 Mn1 Cl1 Mn2 96.8(2)
Cl4 Mn1 Cl1 Mn2 -42.0(4)
O3 Mn2 Cl1 Mn1 -106.8(2)
O4 Mn2 Cl1 Mn1 80.97(19)
O2 Mn2 Cl1 Mn1 -15.4(2)
N2 Mn2 Cl1 Mn1 163.1(3)
Cl2 Mn2 Cl1 Mn1 37.7(5)
O3 Mn2 Cl2 Mn3 175.6(2)
O4 Mn2 Cl2 Mn3 -12.95(19)
O2 Mn2 Cl2 Mn3 82.7(2)
N2 Mn2 Cl2 Mn3 -93.5(3)
Cl1 Mn2 Cl2 Mn3 30.8(5)
O5 Mn3 Cl2 Mn2 105.34(19)
O6 Mn3 Cl2 Mn2 -79.92(17)
O4 Mn3 Cl2 Mn2 12.79(18)
N3 Mn3 Cl2 Mn2 -162.2(2)
Cl3 Mn3 Cl2 Mn2 -21.4(5)
O5 Mn3 Cl3 Mn4 -172.6(2)
O6 Mn3 Cl3 Mn4 13.08(18)
O4 Mn3 Cl3 Mn4 -79.34(18)
N3 Mn3 Cl3 Mn4 94.6(2)
Cl2 Mn3 Cl3 Mn4 -46.0(5)
O7 Mn4 Cl3 Mn3 -106.4(2)
O6 Mn4 Cl3 Mn3 -13.14(19)
O8 Mn4 Cl3 Mn3 80.99(17)
N4 Mn4 Cl3 Mn3 163.9(2)
Cl4 Mn4 Cl3 Mn3 31.2(4)
O7 Mn4 Cl4 Mn1 175.2(2)
O6 Mn4 Cl4 Mn1 81.03(19)
O8 Mn4 Cl4 Mn1 -12.61(17)
N4 Mn4 Cl4 Mn1 -93.6(2)
Cl3 Mn4 Cl4 Mn1 37.8(4)
O1 Mn1 Cl4 Mn4 105.0(2)
O8 Mn1 Cl4 Mn4 12.76(16)
O2 Mn1 Cl4 Mn4 -82.9(2)
N1 Mn1 Cl4 Mn4 -165.7(2)
Cl1 Mn1 Cl4 Mn4 -26.6(5)
O8 Mn1 O1 C1 135.9(8)
O2 Mn1 O1 C1 -69.0(19)
N1 Mn1 O1 C1 -37.4(8)
Cl1 Mn1 O1 C1 -134.1(7)
Cl4 Mn1 O1 C1 55.4(7)
O3 Mn2 O2 C9 -18.6(6)
O4 Mn2 O2 C9 156.7(6)
N2 Mn2 O2 C9 -121.9(13)
Cl2 Mn2 O2 C9 74.3(6)
Cl1 Mn2 O2 C9 -115.4(6)
O3 Mn2 O2 Mn1 119.0(4)
O4 Mn2 O2 Mn1 -65.6(4)
N2 Mn2 O2 Mn1 15.8(16)
Cl2 Mn2 O2 Mn1 -148.0(3)
Cl1 Mn2 O2 Mn1 22.2(3)
O1 Mn1 O2 C9 52.5(19)
O8 Mn1 O2 C9 -152.4(6)
N1 Mn1 O2 C9 20.7(6)
Cl1 Mn1 O2 C9 118.6(6)
Cl4 Mn1 O2 C9 -72.1(6)
O1 Mn1 O2 Mn2 -89.3(17)
O8 Mn1 O2 Mn2 65.8(4)
N1 Mn1 O2 Mn2 -121.1(4)
Cl1 Mn1 O2 Mn2 -23.2(3)
Cl4 Mn1 O2 Mn2 146.1(3)
O4 Mn2 O3 C10 38(2)
O2 Mn2 O3 C10 -169.5(8)
N2 Mn2 O3 C10 -2.9(8)
Cl2 Mn2 O3 C10 96.8(8)
Cl1 Mn2 O3 C10 -90.3(8)
O3 Mn2 O4 C18 -68.9(17)
O2 Mn2 O4 C18 139.0(5)
N2 Mn2 O4 C18 -27.3(5)
Cl2 Mn2 O4 C18 -128.2(5)
Cl1 Mn2 O4 C18 60.2(5)
O3 Mn2 O4 Mn3 78.8(17)
O2 Mn2 O4 Mn3 -73.3(3)
N2 Mn2 O4 Mn3 120.5(3)
Cl2 Mn2 O4 Mn3 19.5(3)
Cl1 Mn2 O4 Mn3 -152.1(3)
O5 Mn3 O4 C18 33.0(6)
O6 Mn3 O4 C18 -145.1(6)
N3 Mn3 O4 C18 155.3(15)
Cl3 Mn3 O4 C18 -60.8(6)
Cl2 Mn3 O4 C18 125.7(6)
O5 Mn3 O4 Mn2 -111.5(3)
O6 Mn3 O4 Mn2 70.4(3)
N3 Mn3 O4 Mn2 10.8(18)
Cl3 Mn3 O4 Mn2 154.6(3)
Cl2 Mn3 O4 Mn2 -18.9(3)
O6 Mn3 O5 C19 -27(3)
O4 Mn3 O5 C19 171.8(8)
N3 Mn3 O5 C19 0.4(8)
Cl3 Mn3 O5 C19 -96.0(8)
Cl2 Mn3 O5 C19 93.3(8)
O5 Mn3 O6 C27 54(3)
O4 Mn3 O6 C27 -144.6(6)
N3 Mn3 O6 C27 26.5(6)
Cl3 Mn3 O6 C27 123.6(6)
Cl2 Mn3 O6 C27 -66.3(6)
O5 Mn3 O6 Mn4 -90(2)
O4 Mn3 O6 Mn4 71.7(3)
N3 Mn3 O6 Mn4 -117.2(4)
Cl3 Mn3 O6 Mn4 -20.1(3)
Cl2 Mn3 O6 Mn4 150.0(3)
O7 Mn4 O6 C27 -27.7(7)
O8 Mn4 O6 C27 151.2(7)
N4 Mn4 O6 C27 -131.9(12)
Cl4 Mn4 O6 C27 69.0(6)
Cl3 Mn4 O6 C27 -120.4(7)
O7 Mn4 O6 Mn3 111.5(4)
O8 Mn4 O6 Mn3 -69.5(3)
N4 Mn4 O6 Mn3 7.3(13)
Cl4 Mn4 O6 Mn3 -151.8(3)
Cl3 Mn4 O6 Mn3 18.8(3)
O6 Mn4 O7 C28 -134.9(7)
O8 Mn4 O7 C28 53(2)
N4 Mn4 O7 C28 30.7(7)
Cl4 Mn4 O7 C28 132.7(7)
Cl3 Mn4 O7 C28 -56.4(7)
O1 Mn1 O8 C36 23.9(6)
O2 Mn1 O8 C36 -152.1(6)
N1 Mn1 O8 C36 131(2)
Cl1 Mn1 O8 C36 -70.1(6)
Cl4 Mn1 O8 C36 118.0(6)
O1 Mn1 O8 Mn4 -112.0(3)
O2 Mn1 O8 Mn4 72.0(3)
N1 Mn1 O8 Mn4 -5(2)
Cl1 Mn1 O8 Mn4 154.0(3)
Cl4 Mn1 O8 Mn4 -18.0(2)
O7 Mn4 O8 C36 -41(2)
O6 Mn4 O8 C36 147.0(5)
N4 Mn4 O8 C36 -18.4(5)
Cl4 Mn4 O8 C36 -121.5(5)
Cl3 Mn4 O8 C36 68.8(5)
O7 Mn4 O8 Mn1 99(2)
O6 Mn4 O8 Mn1 -73.0(3)
N4 Mn4 O8 Mn1 121.6(3)
Cl4 Mn4 O8 Mn1 18.5(2)
Cl3 Mn4 O8 Mn1 -151.2(3)
O1 Mn1 N1 C7 23.3(8)
O8 Mn1 N1 C7 -84(2)
O2 Mn1 N1 C7 -161.7(8)
Cl1 Mn1 N1 C7 117.2(8)
Cl4 Mn1 N1 C7 -71.1(8)
O1 Mn1 N1 C8 -166.5(7)
O8 Mn1 N1 C8 87(2)
O2 Mn1 N1 C8 8.5(6)
Cl1 Mn1 N1 C8 -72.5(6)
Cl4 Mn1 N1 C8 99.1(6)
O3 Mn2 N2 C16 -1.9(7)
O4 Mn2 N2 C16 -175.3(7)
O2 Mn2 N2 C16 101.6(15)
Cl2 Mn2 N2 C16 -94.8(7)
Cl1 Mn2 N2 C16 95.3(7)
O3 Mn2 N2 C17 176.0(5)
O4 Mn2 N2 C17 2.5(5)
O2 Mn2 N2 C17 -80.5(15)
Cl2 Mn2 N2 C17 83.1(5)
Cl1 Mn2 N2 C17 -86.9(5)
O5 Mn3 N3 C25 -1.7(9)
O6 Mn3 N3 C25 175.6(9)
O4 Mn3 N3 C25 -124.1(16)
Cl3 Mn3 N3 C25 92.3(8)
Cl2 Mn3 N3 C25 -95.0(8)
O5 Mn3 N3 C26 -177.7(7)
O6 Mn3 N3 C26 -0.4(7)
O4 Mn3 N3 C26 59.9(19)
Cl3 Mn3 N3 C26 -83.7(7)
Cl2 Mn3 N3 C26 89.0(7)
O7 Mn4 N4 C34 -20.6(8)
O6 Mn4 N4 C34 84.2(14)
O8 Mn4 N4 C34 162.4(8)
Cl4 Mn4 N4 C34 -117.2(8)
Cl3 Mn4 N4 C34 72.9(8)
O7 Mn4 N4 C35 165.9(6)
O6 Mn4 N4 C35 -89.4(13)
O8 Mn4 N4 C35 -11.1(6)
Cl4 Mn4 N4 C35 69.3(6)
Cl3 Mn4 N4 C35 -100.6(6)
Mn1 O1 C1 C2 -147.4(7)
Mn1 O1 C1 C6 34.5(12)
O1 C1 C2 C3 177.7(8)
C6 C1 C2 C3 -4.1(13)
C1 C2 C3 C4 3.8(14)
C2 C3 C4 C5 -1.5(15)
C3 C4 C5 C6 -0.4(16)
C4 C5 C6 C7 -175.7(9)
C4 C5 C6 C1 0.0(15)
O1 C1 C6 C7 -4.1(15)
C2 C1 C6 C7 177.7(8)
O1 C1 C6 C5 -179.8(8)
C2 C1 C6 C5 2.1(13)
C8 N1 C7 C6 -174.2(9)
Mn1 N1 C7 C6 -4.8(14)
C5 C6 C7 N1 165.0(9)
C1 C6 C7 N1 -10.5(15)
C7 N1 C8 C9 137.2(9)
Mn1 N1 C8 C9 -33.6(9)
Mn2 O2 C9 C8 95.1(7)
Mn1 O2 C9 C8 -44.5(9)
N1 C8 C9 O2 49.6(10)
Mn2 O3 C10 C11 -173.5(6)
Mn2 O3 C10 C15 7.7(13)
O3 C10 C11 C12 -175.2(8)
C15 C10 C11 C12 3.5(13)
C10 C11 C12 C13 -0.5(14)
C11 C12 C13 C14 -2.9(13)
C12 C13 C14 C15 3.2(12)
C13 C14 C15 C10 -0.2(12)
C13 C14 C15 C16 -177.0(8)
O3 C10 C15 C14 175.5(8)
C11 C10 C15 C14 -3.2(12)
O3 C10 C15 C16 -7.9(13)
C11 C10 C15 C16 173.4(8)
C17 N2 C16 C15 -176.2(7)
Mn2 N2 C16 C15 1.5(12)
C14 C15 C16 N2 -179.8(8)
C10 C15 C16 N2 3.5(13)
C16 N2 C17 C18 -161.0(7)
Mn2 N2 C17 C18 21.0(8)
Mn2 O4 C18 C17 45.7(8)
Mn3 O4 C18 C17 -100.2(7)
N2 C17 C18 O4 -41.3(9)
Mn3 O5 C19 C20 -179.0(7)
Mn3 O5 C19 C24 0.7(15)
O5 C19 C20 C21 178.9(10)
C24 C19 C20 C21 -0.8(16)
C19 C20 C21 C22 -0.4(18)
C20 C21 C22 C23 1.9(19)
C21 C22 C23 C24 -2.3(18)
O5 C19 C24 C23 -179.3(9)
C20 C19 C24 C23 0.3(15)
O5 C19 C24 C25 -0.8(16)
C20 C19 C24 C25 178.9(10)
C22 C23 C24 C19 1.2(16)
C22 C23 C24 C25 -177.4(11)
C26 N3 C25 C24 177.8(9)
Mn3 N3 C25 C24 2.0(14)
C19 C24 C25 N3 -0.6(17)
C23 C24 C25 N3 177.9(10)
C25 N3 C26 C27 159.9(9)
Mn3 N3 C26 C27 -23.8(9)
Mn3 O6 C27 C26 -47.0(9)
Mn4 O6 C27 C26 94.1(8)
N3 C26 C27 O6 44.4(10)
Mn4 O7 C28 C29 158.9(7)
Mn4 O7 C28 C33 -24.6(12)
O7 C28 C29 C30 179.3(8)
C33 C28 C29 C30 2.5(13)
C28 C29 C30 C31 0.5(15)
C29 C30 C31 C32 -3.3(16)
C30 C31 C32 C33 3.1(16)
C31 C32 C33 C28 -0.2(15)
C31 C32 C33 C34 -177.1(10)
O7 C28 C33 C32 -179.3(8)
C29 C28 C33 C32 -2.7(13)
O7 C28 C33 C34 -2.4(13)
C29 C28 C33 C34 174.2(8)
C35 N4 C34 C33 176.8(9)
Mn4 N4 C34 C33 3.9(13)
C32 C33 C34 N4 -170.8(9)
C28 C33 C34 N4 12.3(14)
C34 N4 C35 C36 -137.9(9)
Mn4 N4 C35 C36 35.8(8)
Mn1 O8 C36 C35 -93.8(7)
Mn4 O8 C36 C35 43.6(7)
N4 C35 C36 O8 -50.6(9)
